data_8100585
loop_
_publ_author_name
'Mi, Jin-Xiao'
'Li, Man-Rong'
'Mao, Shao-Yu'
'Huang, Ya-Xi'
'Wei, Zan-Bin'
'Zhao, Jing-Tai'
'Kniep, R\"udiger'

_publ_section_title
;
 Crystal structure of ammonium indium(monophosphate-hydrogenmonoborate-
 monophosphate), (NH~4~)In[BP~2~O~8~(OH)]
;
_journal_coden_ASTM ZKNSFT
_journal_issue 1
_journal_name_full 'Zeitschrift f\"ur Kristallographie - New Crystal Structures'
_journal_page_first 5
_journal_page_last 6
_journal_paper_doi 10.1524/ncrs.2002.217.1.5
_journal_volume 217
_journal_year 2002
_chemical_formula_structural '(NH4)In [BP2 O8 (OH)]'
_chemical_formula_sum 'B H5 In N O9 P2'
_chemical_formula_weight 350.62
_space_group_IT_number 2
_symmetry_cell_setting triclinic
_symmetry_space_group_name_Hall '-P 1'
_symmetry_space_group_name_H-M 'P -1'
_cell_angle_alpha 93.077(5)
_cell_angle_beta 93.331(6)
_cell_angle_gamma 80.634(5)
_cell_formula_units_Z 2
_cell_length_a 5.2980(4)
_cell_length_b 8.4880(4)
_cell_length_c 8.3901(5)
_cell_measurement_temperature 293(2)
_cell_volume 371.26(4)
_diffrn_ambient_temperature 293(2)
_exptl_crystal_density_diffrn 3.136
_cod_original_formula_sum 'H5 B In N O9 P2'
_cod_database_code 8100585

loop_
_symmetry_equiv_pos_as_xyz
'x, y, z'
'-x, -y, -z'

loop_
_atom_site_label
_atom_site_type_symbol
_atom_site_fract_x
_atom_site_fract_y
_atom_site_fract_z
_atom_site_U_iso_or_equiv
_atom_site_adp_type
_atom_site_occupancy
_atom_site_symmetry_multiplicity
_atom_site_calc_flag
_atom_site_refinement_flags
_atom_site_disorder_assembly
_atom_site_disorder_group
In In 0.72294(4) 0.20588(3) 0.68316(3) 0.00966(8) Uani 1 2 d . . .
P1 P 0.21796(16) 0.18898(10) 1.42965(10) 0.00913(14) Uani 1 2 d . . .
P2 P 0.19536(16) 0.31015(10) 0.91536(10) 0.00925(15) Uani 1 2 d . . .
O1 O 0.0419(5) 0.3223(3) 1.3348(3) 0.0137(4) Uani 1 2 d . . .
O2 O 0.1304(5) 0.4684(3) 0.8259(3) 0.0154(5) Uani 1 2 d . . .
O3 O -0.0258(5) 0.2150(3) 0.8961(3) 0.0129(4) Uani 1 2 d . . .
O4 O 0.0723(5) 0.1542(3) 1.5693(3) 0.0146(5) Uani 1 2 d . . .
O5 O 0.4684(5) 0.2512(3) 0.4811(3) 0.0162(5) Uani 1 2 d . . .
O6 O 0.2532(5) 0.3505(3) 1.0948(3) 0.0156(5) Uani 1 2 d . . .
O7 O 0.2757(6) 0.0433(3) 1.3132(3) 0.0158(5) Uani 1 2 d . . .
O8 O 0.2811(5) 0.5388(3) 1.3115(3) 0.0159(5) Uani 1 2 d . . .
O9 O 0.4431(5) 0.2164(3) 0.8581(3) 0.0127(4) Uani 1 2 d . . .
N N 0.7193(6) 0.1148(4) 1.1607(4) 0.0184(6) Uani 1 2 d . . .
B B 0.1120(7) 0.4369(4) 1.2278(4) 0.0104(6) Uani 1 2 d . . .
H1 H 0.4017 0.4683 1.3493 0.050 Uiso 1 2 d . . .
H2 H 0.8349 0.1606 1.2094 0.050 Uiso 1 2 d . . .
H3 H 0.8236 0.0224 1.1231 0.050 Uiso 1 2 d . . .
H4 H 0.6678 0.1431 1.0773 0.050 Uiso 1 2 d . . .
H5 H 0.6338 0.0620 1.2057 0.050 Uiso 1 2 d . . .

loop_
_atom_site_aniso_label
_atom_site_aniso_U_11
_atom_site_aniso_U_22
_atom_site_aniso_U_33
_atom_site_aniso_U_23
_atom_site_aniso_U_13
_atom_site_aniso_U_12
In 0.00926(11) 0.00961(11) 0.00998(11) -0.00047(6) 0.00029(7) -0.00154(7)
P1 0.0092(3) 0.0089(3) 0.0093(3) 0.0004(2) 0.0004(2) -0.0014(3)
P2 0.0082(3) 0.0101(3) 0.0088(3) -0.0001(2) 0.0001(2) 0.0004(3)
O1 0.0113(10) 0.0132(10) 0.0166(11) 0.0037(8) -0.0005(8) -0.0016(8)
O2 0.0134(11) 0.0133(11) 0.0186(11) 0.0050(9) -0.0038(9) 0.0000(9)
O3 0.0109(10) 0.0162(11) 0.0122(10) 0.0015(8) 0.0015(8) -0.0033(8)
O4 0.0149(11) 0.0170(11) 0.0124(10) 0.0000(8) 0.0042(8) -0.0028(9)
O5 0.0133(11) 0.0198(12) 0.0164(11) 0.0031(9) -0.0050(9) -0.0066(9)
O6 0.0145(11) 0.0213(12) 0.0089(10) -0.0014(9) -0.0001(8) 0.0023(9)
O7 0.0218(13) 0.0107(10) 0.0152(11) -0.0024(8) 0.0073(9) -0.0026(9)
O8 0.0176(12) 0.0094(10) 0.0194(12) -0.0003(9) -0.0072(10) -0.0009(9)
O9 0.0102(10) 0.0136(10) 0.0130(10) -0.0008(8) 0.0023(8) 0.0024(8)
N 0.0148(13) 0.0216(15) 0.0196(14) 0.0036(11) 0.0009(11) -0.0041(11)
B 0.0096(13) 0.0081(13) 0.0132(14) 0.0001(11) 0.0003(11) -0.0010(11)

loop_
_geom_bond_atom_site_label_1
_geom_bond_atom_site_label_2
_geom_bond_distance
_geom_bond_site_symmetry_2
_geom_bond_publ_flag
In O4 2.104(3) 1_654 n
In O7 2.115(3) 2_657 n
In O5 2.115(3) . n
In O9 2.135(3) . n
In O8 2.162(3) 2_667 n
In O3 2.171(2) 1_655 n
P1 O4 1.507(3) . n
P1 O7 1.536(3) . n
P1 O5 1.537(3) 1_556 n
P1 O1 1.566(3) . n
P2 O9 1.510(3) . n
P2 O3 1.524(3) . n
P2 O6 1.550(3) . n
P2 O2 1.554(3) . n
O1 B 1.463(5) . n
O2 B 1.461(4) 2_567 n
O3 In 2.171(2) 1_455 n
O4 In 2.104(3) 1_456 n
O5 P1 1.537(3) 1_554 n
O6 B 1.474(4) . n
O7 In 2.115(3) 2_657 n
O8 B 1.469(4) . n
O8 In 2.162(3) 2_667 n
B O2 1.461(4) 2_567 n
